data_7203818
loop_
_publ_author_name
'Hiraoka, Takashi'
'Kamada, Yohsuke'
'Matsumoto, Takuya'
'Fujiwara, Hideki'
'Sugimoto, Toyonari'
'Noguchi, Satoru'
'Ishida, Takekazu'
'Nakazumi, Hiroyuki'
'Katori, Hiroko Aruga'

_publ_section_title
;
 Metallic/semiconducting behaviors and an antiferromagnetic ordering of
 FeBr4--d spins in (Benzo-TTFVS)2&#x00B7;MX4 (M = Fe, Ga; X = Cl, Br)
;
_journal_issue 34
_journal_name_full 'Journal of Materials Chemistry'
_journal_page_first 3479
_journal_paper_doi 10.1039/b506725a
_journal_volume 15
_journal_year 2005
_chemical_formula_moiety 'C13 H6 Cl2 Fe0.50 S7 '
_chemical_formula_sum 'C13 H6 Cl2 Fe0.5 S7'
_chemical_formula_weight 485.44
_space_group_IT_number 11
_symmetry_cell_setting monoclinic
_symmetry_Int_Tables_number 11
_symmetry_space_group_name_Hall '-P 2yb'
_symmetry_space_group_name_H-M 'P 1 21/m 1'
_cell_angle_alpha 90
_cell_angle_beta 105.980(3)
_cell_angle_gamma 90
_cell_formula_units_Z 4
_cell_length_a 7.0447(9)
_cell_length_b 34.734(3)
_cell_length_c 7.622(1)
_cell_measurement_reflns_used 10150
_cell_measurement_temperature 296.1
_cell_measurement_theta_max 27.3
_cell_measurement_theta_min 3.0
_cell_volume 1793.0(4)
_computing_cell_refinement PROCESS-AUTO
_computing_data_collection PROCESS-AUTO
_computing_data_reduction CrystalStructure
_computing_publication_material 'CrystalStructure Ver. 3.5.1'
_computing_structure_refinement CRYSTALS
_computing_structure_solution SIR92
_diffrn_detector_area_resol_mean 10.00
_diffrn_measured_fraction_theta_full 0.9964
_diffrn_measured_fraction_theta_max 0.9964
_diffrn_measurement_device_type 'Rigaku RAXIS-RAPID'
_diffrn_measurement_method \w
_diffrn_radiation_type 'Mo K\a'
_diffrn_radiation_wavelength 0.7107
_diffrn_reflns_av_R_equivalents 0.039
_diffrn_reflns_limit_h_max 9
_diffrn_reflns_limit_h_min -9
_diffrn_reflns_limit_k_max 45
_diffrn_reflns_limit_k_min -44
_diffrn_reflns_limit_l_max 9
_diffrn_reflns_limit_l_min -9
_diffrn_reflns_number 16156
_diffrn_reflns_theta_full 27.48
_diffrn_reflns_theta_max 27.48
_exptl_absorpt_coefficient_mu 1.556
_exptl_absorpt_correction_T_max 0.954
_exptl_absorpt_correction_T_min 0.716
_exptl_absorpt_correction_type multi-scan
_exptl_absorpt_process_details
;
Higashi, T. (1995). Program for Absorption Correction.
Rigaku Corporation, Tokyo, Japan.
;
_exptl_crystal_colour black
_exptl_crystal_density_diffrn 1.798
_exptl_crystal_density_method 'not measured'
_exptl_crystal_description needle
_exptl_crystal_F_000 972.00
_exptl_crystal_size_max 0.20
_exptl_crystal_size_mid 0.07
_exptl_crystal_size_min 0.03
_refine_diff_density_max 0.59
_refine_diff_density_min -0.63
_refine_ls_extinction_method none
_refine_ls_goodness_of_fit_ref 1.544
_refine_ls_hydrogen_treatment refall
_refine_ls_number_parameters 214
_refine_ls_number_reflns 1845
_refine_ls_R_factor_gt 0.0420
_refine_ls_shift/su_max 0.0000
_refine_ls_structure_factor_coef F
_refine_ls_weighting_details 'w = 1/\s^2^(Fo)'
_refine_ls_weighting_scheme sigma
_refine_ls_wR_factor_ref 0.0240
_reflns_number_gt 1831
_reflns_number_total 4180
_reflns_threshold_expression F^2^>2.0\s(F^2^)
_cod_data_source_file b506725a.txt
_cod_data_source_block FeCl4salt
_cod_original_formula_sum 'C13 H6 Cl2 Fe0.50 S7 '
_cod_database_code 7203818

loop_
_symmetry_equiv_pos_as_xyz
x,y,z
-x,-y,-z
-x,y+1/2,-z
x,-y+1/2,z

loop_
_atom_site_label
_atom_site_type_symbol
_atom_site_fract_x
_atom_site_fract_y
_atom_site_fract_z
_atom_site_U_iso_or_equiv
_atom_site_adp_type
_atom_site_occupancy
_atom_site_symmetry_multiplicity
_atom_site_calc_flag
_atom_site_refinement_flags
_atom_site_disorder_assembly
_atom_site_disorder_group
Fe(1) Fe 0.6493(2) 0.2500 0.7685(2) 0.0710(5) Uani 1.00 1 d . . .
Cl(1) Cl 0.4727(3) 0.19832(5) 0.6863(3) 0.1134(8) Uani 1.00 1 d . . .
Cl(2) Cl 0.8978(4) 0.2500 0.6478(4) 0.101(1) Uani 1.00 1 d . . .
Cl(3) Cl 0.7650(5) 0.2500 1.0638(3) 0.124(1) Uani 1.00 1 d . . .
S(1) S 0.7910(2) 0.03174(4) 1.2876(2) 0.0457(5) Uani 1.00 1 d . . .
S(2) S 0.7126(2) 0.07688(4) 0.9487(2) 0.0480(5) Uani 1.00 1 d . . .
S(3) S 0.7773(2) -0.04633(4) 1.0531(2) 0.0453(5) Uani 1.00 1 d . . .
S(4) S 0.7077(2) -0.00077(4) 0.7188(2) 0.0483(5) Uani 1.00 1 d . . .
S(5) S 0.6826(2) -0.06748(4) 0.4772(2) 0.0546(5) Uani 1.00 1 d . . .
S(6) S 0.7989(2) -0.13449(4) 1.0659(2) 0.0642(6) Uani 1.00 1 d . . .
S(7) S 0.7278(2) -0.14253(4) 0.6755(2) 0.0556(5) Uani 1.00 1 d . . .
C(1) C 0.8086(7) 0.1398(2) 1.4795(8) 0.057(2) Uani 1.00 1 d . . .
C(2) C 0.7717(8) 0.1610(1) 1.3203(9) 0.056(2) Uani 1.00 1 d . . .
C(3) C 0.8172(7) 0.1002(2) 1.4768(7) 0.049(2) Uani 1.00 1 d . . .
C(4) C 0.7399(8) 0.1432(1) 1.1527(8) 0.049(2) Uani 1.00 1 d . . .
C(5) C 0.7871(7) 0.0820(1) 1.3093(8) 0.040(2) Uani 1.00 1 d . . .
C(6) C 0.7496(7) 0.1031(1) 1.1491(7) 0.038(2) Uani 1.00 1 d . . .
C(7) C 0.7505(6) 0.0321(1) 1.0527(7) 0.037(2) Uani 1.00 1 d . . .
C(8) C 0.7466(6) -0.0008(1) 0.9543(7) 0.039(2) Uani 1.00 1 d . . .
C(9) C 0.7465(7) -0.0722(1) 0.8479(7) 0.036(2) Uani 1.00 1 d . . .
C(10) C 0.7141(7) -0.0507(1) 0.6872(7) 0.039(2) Uani 1.00 1 d . . .
C(11) C 0.7567(7) -0.1116(1) 0.8582(7) 0.040(2) Uani 1.00 1 d . . .
C(12) C 0.7938(9) -0.1810(2) 0.9823(9) 0.076(3) Uani 1.00 1 d . . .
C(13) C 0.7602(8) -0.1841(2) 0.8046(9) 0.069(2) Uani 1.00 1 d . . .
H(1) H 0.8295 0.1527 1.5932 0.066 Uiso 1.00 1 c . . .
H(2) H 0.7696 0.1883 1.3284 0.066 Uiso 1.00 1 c . . .
H(3) H 0.8411 0.0854 1.5856 0.058 Uiso 1.00 1 c . . .
H(4) H 0.7108 0.1579 1.0432 0.057 Uiso 1.00 1 c . . .
H(5) H 0.8133 -0.2026 1.0617 0.089 Uiso 1.00 1 c . . .
H(6) H 0.7546 -0.2086 0.7479 0.083 Uiso 1.00 1 c . . .

loop_
_atom_site_aniso_label
_atom_site_aniso_U_11
_atom_site_aniso_U_22
_atom_site_aniso_U_33
_atom_site_aniso_U_12
_atom_site_aniso_U_13
_atom_site_aniso_U_23
Fe(1) 0.099(1) 0.0562(9) 0.0541(9) 0.0000 0.0149(8) 0.0000
Cl(1) 0.138(2) 0.112(2) 0.099(2) -0.055(1) 0.046(1) -0.040(1)
Cl(2) 0.096(2) 0.097(2) 0.113(2) 0.0000 0.035(2) 0.0000
Cl(3) 0.227(4) 0.069(2) 0.056(2) 0.0000 0.009(2) 0.0000
S(1) 0.051(1) 0.044(1) 0.042(1) -0.0025(8) 0.0147(8) 0.0009(8)
S(2) 0.050(1) 0.051(1) 0.041(1) -0.0011(8) 0.0073(8) 0.0009(8)
S(3) 0.046(1) 0.0491(9) 0.042(1) -0.0026(8) 0.0148(8) 0.0002(8)
S(4) 0.056(1) 0.0470(9) 0.041(1) 0.0005(8) 0.0107(8) -0.0006(8)
S(5) 0.061(1) 0.059(1) 0.039(1) 0.0036(9) 0.0063(8) -0.0028(8)
S(6) 0.074(1) 0.059(1) 0.055(1) 0.003(1) 0.0096(9) 0.013(1)
S(7) 0.058(1) 0.046(1) 0.060(1) 0.0010(9) 0.0110(9) -0.0066(9)
C(1) 0.057(4) 0.058(4) 0.051(5) 0.005(4) 0.007(3) -0.020(4)
C(2) 0.056(4) 0.045(4) 0.065(5) 0.012(3) 0.011(4) 0.005(4)
C(3) 0.052(4) 0.049(4) 0.044(4) 0.006(3) 0.011(3) 0.003(3)
C(4) 0.047(4) 0.046(4) 0.051(4) -0.004(3) 0.010(3) 0.000(4)
C(5) 0.030(3) 0.042(4) 0.047(4) -0.002(3) 0.009(3) -0.006(3)
C(6) 0.028(3) 0.047(4) 0.038(4) -0.004(3) 0.007(3) -0.001(3)
C(7) 0.028(4) 0.046(3) 0.041(4) -0.005(3) 0.014(3) 0.001(3)
C(8) 0.031(3) 0.046(3) 0.044(4) -0.003(3) 0.014(3) 0.006(3)
C(9) 0.040(4) 0.034(3) 0.038(4) -0.000(3) 0.015(3) 0.000(3)
C(10) 0.037(4) 0.038(3) 0.041(4) -0.005(3) 0.008(3) -0.002(3)
C(11) 0.028(3) 0.050(4) 0.042(4) -0.002(3) 0.007(3) 0.004(3)
C(12) 0.089(5) 0.048(4) 0.087(6) 0.008(4) 0.018(5) 0.014(4)
C(13) 0.080(5) 0.045(4) 0.082(5) 0.007(4) 0.023(5) -0.001(4)

loop_
_atom_type_symbol
_atom_type_description
_atom_type_scat_dispersion_real
_atom_type_scat_dispersion_imag
_atom_type_scat_source
C C 0.003 0.002
;
International Tables for Crystallography
(1992, Vol. C, Tables 4.2.6.8 and 6.1.1.4)
;
H H 0.000 0.000
;
International Tables for Crystallography
(1992, Vol. C, Table 6.1.1.4)
;
S S 0.125 0.123
;
International Tables for Crystallography
(1992, Vol. C, Tables 4.2.6.8 and 6.1.1.4)
;
Fe Fe 0.346 0.844
;
International Tables for Crystallography
(1992, Vol. C, Tables 4.2.6.8 and 6.1.1.4)
;
Cl Cl 0.148 0.159
;
International Tables for Crystallography
(1992, Vol. C, Tables 4.2.6.8 and 6.1.1.4)
;

loop_
_geom_angle_atom_site_label_1
_geom_angle_atom_site_label_2
_geom_angle_atom_site_label_3
_geom_angle
_geom_angle_publ_flag
_geom_angle_site_symmetry_1
_geom_angle_site_symmetry_2
_geom_angle_site_symmetry_3
Cl(1) Fe(1) Cl(2) 109.80(8) yes . . .
Cl(1) Fe(1) Cl(3) 108.67(8) yes . . .
Cl(2) Fe(1) Cl(3) 108.7(1) yes . . .
C(5) S(1) C(7) 95.1(3) yes . . .
C(6) S(2) C(7) 95.9(2) yes . . .
C(8) S(3) C(9) 96.3(2) yes . . .
C(8) S(4) C(10) 97.9(3) yes . . .
C(11) S(6) C(12) 96.4(3) yes . . .
C(11) S(7) C(13) 95.3(3) yes . . .
C(2) C(1) C(3) 121.2(5) yes . . .
C(4) C(2) C(1) 121.2(5) yes . . .
C(5) C(3) C(1) 118.2(5) yes . . .
C(6) C(4) C(2) 117.9(5) yes . . .
C(6) C(5) S(1) 116.6(4) yes . . .
C(6) C(5) C(3) 120.9(5) yes . . .
S(1) C(5) C(3) 122.5(4) yes . . .
S(2) C(6) C(4) 123.0(4) yes . . .
S(2) C(6) C(5) 116.3(4) yes . . .
C(4) C(6) C(5) 120.6(5) yes . . .
C(8) C(7) S(1) 122.4(4) yes . . .
C(8) C(7) S(2) 121.6(4) yes . . .
S(1) C(7) S(2) 116.0(3) yes . . .
S(3) C(8) S(4) 114.4(3) yes . . .
S(3) C(8) C(7) 122.9(4) yes . . .
S(4) C(8) C(7) 122.7(4) yes . . .
C(10) C(9) C(11) 125.2(5) yes . . .
C(10) C(9) S(3) 117.1(4) yes . . .
C(11) C(9) S(3) 117.7(4) yes . . .
S(4) C(10) S(5) 118.5(3) yes . . .
S(4) C(10) C(9) 114.3(4) yes . . .
S(5) C(10) C(9) 127.1(4) yes . . .
S(6) C(11) S(7) 114.0(3) yes . . .
S(6) C(11) C(9) 120.4(4) yes . . .
S(7) C(11) C(9) 125.6(4) yes . . .
C(13) C(12) S(6) 115.8(5) yes . . .
S(7) C(13) C(12) 118.5(5) yes . . .

loop_
_geom_bond_atom_site_label_1
_geom_bond_atom_site_label_2
_geom_bond_distance
_geom_bond_publ_flag
_geom_bond_site_symmetry_1
_geom_bond_site_symmetry_2
Fe(1) Cl(1) 2.176(2) yes . .
Fe(1) Cl(2) 2.190(3) yes . .
Fe(1) Cl(3) 2.172(3) yes . .
S(1) C(5) 1.754(5) yes . .
S(1) C(7) 1.734(5) yes . .
S(2) C(6) 1.736(6) yes . .
S(2) C(7) 1.734(5) yes . .
S(3) C(8) 1.738(5) yes . .
S(3) C(9) 1.765(5) yes . .
S(4) C(8) 1.740(5) yes . .
S(4) C(10) 1.754(5) yes . .
S(5) C(10) 1.659(5) yes . .
S(6) C(11) 1.722(5) yes . .
S(6) C(12) 1.733(6) yes . .
S(7) C(11) 1.726(5) yes . .
S(7) C(13) 1.727(6) yes . .
C(1) C(2) 1.382(9) yes . .
C(1) C(3) 1.377(8) yes . .
C(2) C(4) 1.380(9) yes . .
C(3) C(5) 1.387(8) yes . .
C(4) C(6) 1.396(7) yes . .
C(5) C(6) 1.387(8) yes . .
C(7) C(8) 1.363(7) yes . .
C(9) C(10) 1.398(7) yes . .
C(9) C(11) 1.372(7) yes . .
C(12) C(13) 1.314(9) yes . .

loop_
_geom_contact_atom_site_label_1
_geom_contact_atom_site_label_2
_geom_contact_distance
_geom_contact_publ_flag
_geom_contact_site_symmetry_1
_geom_contact_site_symmetry_2
Fe(1) Cl(1) 2.176(2) yes . 55501
Fe(1) Cl(1) 2.176(2) yes . 55504
Fe(1) Cl(2) 2.190(3) yes . 55501
Fe(1) Cl(3) 2.172(3) yes . 55501
Cl(1) Fe(1) 2.176(2) yes . 55501
Cl(1) Cl(1) 3.590(2) yes . 55504
Cl(1) Cl(2) 3.572(3) yes . 55501
Cl(1) Cl(3) 3.532(3) yes . 55501
Cl(1) S(7) 3.348(2) yes . 65603
Cl(1) C(13) 3.682(6) yes . 65603
Cl(2) Fe(1) 2.190(3) yes . 55501
Cl(2) Cl(1) 3.572(3) yes . 55501
Cl(2) Cl(1) 3.572(3) yes . 55504
Cl(2) Cl(3) 3.544(4) yes . 55501
Cl(3) Fe(1) 2.172(3) yes . 55501
Cl(3) Cl(1) 3.532(3) yes . 55501
Cl(3) Cl(1) 3.532(3) yes . 55504
Cl(3) Cl(2) 3.544(4) yes . 55501
Cl(3) C(2) 3.651(6) yes . 55501
Cl(3) C(2) 3.651(6) yes . 55504
Cl(3) C(4) 3.783(5) yes . 55501
Cl(3) C(4) 3.783(5) yes . 55504
S(1) S(2) 2.941(2) yes . 55501
S(1) S(3) 3.235(2) yes . 55501
S(1) S(4) 3.672(2) yes . 55601
S(1) S(5) 3.893(2) yes . 55601
S(1) C(3) 2.760(6) yes . 55501
S(1) C(4) 3.997(5) yes . 55501
S(1) C(6) 2.679(5) yes . 55501
S(1) C(8) 2.719(5) yes . 55501
S(2) S(1) 2.941(2) yes . 55501
S(2) S(4) 3.211(2) yes . 55501
S(2) S(5) 3.663(2) yes . 65603
S(2) C(3) 3.971(6) yes . 55501
S(2) C(4) 2.757(6) yes . 55501
S(2) C(5) 2.659(6) yes . 55501
S(2) C(8) 2.709(5) yes . 55501
S(3) S(1) 3.235(2) yes . 55501
S(3) S(4) 2.924(2) yes . 55501
S(3) S(5) 3.553(2) yes . 55601
S(3) S(6) 3.066(2) yes . 55501
S(3) C(7) 2.729(5) yes . 55501
S(3) C(10) 2.705(5) yes . 55501
S(3) C(11) 2.692(5) yes . 55501
S(4) S(2) 3.211(2) yes . 55501
S(4) S(3) 2.924(2) yes . 55501
S(4) S(4) 3.783(2) yes . 65603
S(4) S(5) 2.935(2) yes . 55501
S(4) S(5) 3.626(2) yes . 65603
S(4) C(7) 2.729(5) yes . 55501
S(4) C(9) 2.655(5) yes . 55501
S(4) C(11) 3.984(5) yes . 55501
S(5) S(2) 3.663(2) yes . 65603
S(5) S(4) 2.935(2) yes . 55501
S(5) S(4) 3.626(2) yes . 65603
S(5) S(7) 2.986(2) yes . 55501
S(5) C(9) 2.741(6) yes . 55501
S(5) C(11) 3.197(5) yes . 55501
S(6) S(3) 3.066(2) yes . 55501
S(6) S(7) 2.892(2) yes . 55501
S(6) C(9) 2.691(5) yes . 55501
S(6) C(13) 2.591(6) yes . 55501
S(7) Cl(1) 3.348(2) yes . 65603
S(7) S(5) 2.986(2) yes . 55501
S(7) S(6) 2.892(2) yes . 55501
S(7) C(9) 2.760(5) yes . 55501
S(7) C(10) 3.192(5) yes . 55501
S(7) C(12) 2.621(7) yes . 55501
C(1) Cl(1) 3.778(7) yes . 55601
C(1) C(4) 2.406(8) yes . 55501
C(1) C(5) 2.372(8) yes . 55501
C(1) C(6) 2.749(8) yes . 55501
C(2) Cl(2) 3.919(6) yes . 55601
C(2) Cl(3) 3.651(6) yes . 55501
C(2) C(3) 2.404(8) yes . 55501
C(2) C(5) 2.749(7) yes . 55501
C(2) C(6) 2.378(8) yes . 55501
C(3) S(1) 2.760(6) yes . 55501
C(3) S(2) 3.971(6) yes . 55501
C(3) S(2) 3.949(6) yes . 55601
C(3) C(2) 2.404(8) yes . 55501
C(3) C(4) 2.810(8) yes . 55501
C(3) C(6) 2.413(8) yes . 55501
C(3) C(7) 3.928(7) yes . 55501
C(4) Cl(3) 3.783(5) yes . 55501
C(4) S(1) 3.997(5) yes . 55501
C(4) S(2) 2.757(6) yes . 55501
C(4) C(1) 2.406(8) yes . 55501
C(4) C(3) 2.810(8) yes . 55501
C(4) C(5) 2.417(7) yes . 55501
C(4) C(7) 3.941(7) yes . 55501
C(5) S(2) 2.659(6) yes . 55501
C(5) C(1) 2.372(8) yes . 55501
C(5) C(2) 2.749(7) yes . 55501
C(5) C(4) 2.417(7) yes . 55501
C(5) C(7) 2.573(7) yes . 55501
C(5) C(8) 3.906(7) yes . 55501
C(6) S(1) 2.679(5) yes . 55501
C(6) C(1) 2.749(8) yes . 55501
C(6) C(2) 2.378(8) yes . 55501
C(6) C(3) 2.413(8) yes . 55501
C(6) C(7) 2.576(7) yes . 55501
C(6) C(8) 3.902(7) yes . 55501
C(7) S(3) 2.729(5) yes . 55501
C(7) S(4) 2.729(5) yes . 55501
C(7) C(3) 3.928(7) yes . 55501
C(7) C(4) 3.941(7) yes . 55501
C(7) C(5) 2.573(7) yes . 55501
C(7) C(6) 2.576(7) yes . 55501
C(7) C(9) 3.940(7) yes . 55501
C(7) C(10) 3.962(7) yes . 55501
C(8) S(1) 2.719(5) yes . 55501
C(8) S(2) 2.709(5) yes . 55501
C(8) C(5) 3.906(7) yes . 55501
C(8) C(6) 3.902(7) yes . 55501
C(8) C(9) 2.608(7) yes . 55501
C(8) C(10) 2.635(7) yes . 55501
C(8) C(11) 3.921(7) yes . 55501
C(9) S(4) 2.655(5) yes . 55501
C(9) S(5) 2.741(6) yes . 55501
C(9) S(6) 2.691(5) yes . 55501
C(9) S(7) 2.760(5) yes . 55501
C(9) C(7) 3.940(7) yes . 55501
C(9) C(8) 2.608(7) yes . 55501
C(9) C(12) 3.905(8) yes . 55501
C(9) C(13) 3.904(7) yes . 55501
C(10) S(3) 2.705(5) yes . 55501
C(10) S(7) 3.192(5) yes . 55501
C(10) C(7) 3.962(7) yes . 55501
C(10) C(8) 2.635(7) yes . 55501
C(10) C(11) 2.459(7) yes . 55501
C(11) S(3) 2.692(5) yes . 55501
C(11) S(4) 3.984(5) yes . 55501
C(11) S(5) 3.197(5) yes . 55501
C(11) C(8) 3.921(7) yes . 55501
C(11) C(10) 2.459(7) yes . 55501
C(11) C(12) 2.576(8) yes . 55501
C(11) C(13) 2.552(7) yes . 55501
C(12) S(7) 2.621(7) yes . 55501
C(12) C(9) 3.905(8) yes . 55501
C(12) C(11) 2.576(8) yes . 55501
C(13) Cl(1) 3.682(6) yes . 65603
C(13) S(6) 2.591(6) yes . 55501
C(13) C(9) 3.904(7) yes . 55501
C(13) C(11) 2.552(7) yes . 55501

loop_
_geom_torsion_atom_site_label_1
_geom_torsion_atom_site_label_2
_geom_torsion_atom_site_label_3
_geom_torsion_atom_site_label_4
_geom_torsion
_geom_torsion_publ_flag
_geom_torsion_site_symmetry_1
_geom_torsion_site_symmetry_2
_geom_torsion_site_symmetry_3
_geom_torsion_site_symmetry_4
C(7) S(1) C(5) C(3) -178.6(4) yes . . . .
C(7) S(1) C(5) C(6) 2.2(4) yes . . . .
C(5) S(1) C(7) S(2) -3.4(3) yes . . . .
C(5) S(1) C(7) C(8) 177.2(4) yes . . . .
C(7) S(2) C(6) C(4) 179.2(4) yes . . . .
C(7) S(2) C(6) C(5) -1.8(4) yes . . . .
C(6) S(2) C(7) S(1) 3.3(3) yes . . . .
C(6) S(2) C(7) C(8) -177.3(4) yes . . . .
C(9) S(3) C(8) S(4) -1.2(3) yes . . . .
C(9) S(3) C(8) C(7) 178.2(4) yes . . . .
C(8) S(3) C(9) C(10) 1.0(4) yes . . . .
C(8) S(3) C(9) C(11) -179.1(4) yes . . . .
C(10) S(4) C(8) S(3) 1.0(3) yes . . . .
C(10) S(4) C(8) C(7) -178.4(4) yes . . . .
C(8) S(4) C(10) S(5) 179.8(3) yes . . . .
C(8) S(4) C(10) C(9) -0.3(4) yes . . . .
C(12) S(6) C(11) S(7) 0.7(3) yes . . . .
C(12) S(6) C(11) C(9) -180.0(5) yes . . . .
C(11) S(6) C(12) C(13) -0.7(5) yes . . . .
C(13) S(7) C(11) S(6) -0.4(3) yes . . . .
C(13) S(7) C(11) C(9) -179.7(5) yes . . . .
C(11) S(7) C(13) C(12) -0.1(5) yes . . . .
C(3) C(1) C(2) C(4) 0.7(8) yes . . . .
C(2) C(1) C(3) C(5) -0.2(8) yes . . . .
C(1) C(2) C(4) C(6) -1.1(8) yes . . . .
C(1) C(3) C(5) S(1) -179.1(4) yes . . . .
C(1) C(3) C(5) C(6) 0.1(8) yes . . . .
C(2) C(4) C(6) S(2) 179.9(4) yes . . . .
C(2) C(4) C(6) C(5) 1.0(8) yes . . . .
S(1) C(5) C(6) S(2) -0.2(6) yes . . . .
S(1) C(5) C(6) C(4) 178.8(4) yes . . . .
C(3) C(5) C(6) S(2) -179.5(4) yes . . . .
C(3) C(5) C(6) C(4) -0.5(8) yes . . . .
S(1) C(7) C(8) S(3) 1.1(6) yes . . . .
S(1) C(7) C(8) S(4) -179.6(3) yes . . . .
S(2) C(7) C(8) S(3) -178.2(3) yes . . . .
S(2) C(7) C(8) S(4) 1.1(6) yes . . . .
S(3) C(9) C(10) S(4) -0.5(6) yes . . . .
S(3) C(9) C(10) S(5) 179.4(4) yes . . . .
C(11) C(9) C(10) S(4) 179.7(4) yes . . . .
C(11) C(9) C(10) S(5) -0.4(8) yes . . . .
S(3) C(9) C(11) S(6) -0.2(6) yes . . . .
S(3) C(9) C(11) S(7) 179.1(3) yes . . . .
C(10) C(9) C(11) S(6) 179.6(4) yes . . . .
C(10) C(9) C(11) S(7) -1.1(8) yes . . . .
S(6) C(12) C(13) S(7) 0.6(7) yes . . . .
